data_1574127
loop_
_publ_author_name
'Chang, Meng-Yang'
'Hsueh, Nai-Chen'

_publ_section_title
;
 One-pot synthesis of diaroyl benzothiepine-1,1-dioxides.
;
_journal_issue 15
_journal_name_full 'Organic &amp; biomolecular chemistry'
_journal_page_first 3572
_journal_page_last 3582
_journal_paper_doi 10.1039/d5ob00198f
_journal_volume 23
_journal_year 2025
_chemical_formula_moiety '0.471(C20 H12 O4 S3), 0.235(H2 O)'
_chemical_formula_sum 'C9.41 H6.12 O2.12 S1.41'
_chemical_formula_weight 198.35
_space_group_crystal_system monoclinic
_space_group_IT_number 14
_space_group_name_Hall '-P 2yn'
_space_group_name_H-M_alt 'P 1 21/n 1'
_atom_sites_solution_hydrogens mixed
_atom_sites_solution_primary dual
_audit_creation_date 2024-02-19
_audit_creation_method
;
Olex2 1.5
(compiled 2023.08.24 svn.re1ec1418 for OlexSys, GUI svn.r6817)
;
_audit_update_record
;
2024-11-08 deposited with the CCDC.	2025-03-10 downloaded from the CCDC.
;
_cell_angle_alpha 90
_cell_angle_beta 91.894(3)
_cell_angle_gamma 90
_cell_formula_units_Z 17
_cell_length_a 16.4453(6)
_cell_length_b 11.4878(5)
_cell_length_c 20.1149(8)
_cell_measurement_reflns_used 21036
_cell_measurement_temperature 130(2)
_cell_measurement_theta_max 26.8000
_cell_measurement_theta_min 2.0060
_cell_volume 3798.0(3)
_computing_cell_refinement 'CrysAlisPro 1.171.41.123a (Rigaku OD, 2022)'
_computing_data_collection 'CrysAlisPro 1.171.41.123a (Rigaku OD, 2022)'
_computing_data_reduction 'CrysAlisPro 1.171.41.123a (Rigaku OD, 2022)'
_computing_molecular_graphics 'Olex2 1.5 (Dolomanov et al., 2009)'
_computing_publication_material 'Olex2 1.5 (Dolomanov et al., 2009)'
_computing_structure_refinement 'SHELXL 2018/3 (Sheldrick, 2015)'
_computing_structure_solution 'SHELXT 2018/2 (Sheldrick, 2018)'
_diffrn_ambient_temperature 130(2)
_diffrn_detector 'Hybrid Pixel Array Detector'
_diffrn_detector_area_resol_mean 10.0000
_diffrn_measured_fraction_theta_full 0.996
_diffrn_measured_fraction_theta_max 0.996
_diffrn_measurement_details
;
List of Runs (angles in degrees, time in seconds):

  # Type    Start    End  Width  t~exp~   \w     \q     \k     \f   Frames
#--------------------------------------------------------------------------
  1  \w    -17.00 100.00   0.50   11.32    --   10.60  82.00-180.00  234
  2  \w    -15.00 100.00   0.50   11.32    --   10.60  77.00 -30.00  230
  3  \w    -17.00 100.00   0.50   11.32    --   10.60  82.00-150.00  234
  4  \w    -17.00 100.00   0.50   11.32    --   10.60  82.00-120.00  234
  5  \w    -79.00  36.00   0.50   11.32    --   10.60 -77.00   0.00  230
  6  \w    -17.00 100.00   0.50   11.32    --   10.60  82.00 150.00  234
  7  \w    -37.00  78.00   0.50   11.32    --  -10.90  80.00-172.05  230
  8  \w   -100.00  20.00   0.50   11.32    --  -10.90 -57.00   0.00  240
  9  \w    -79.00   1.00   0.50   11.32    --   10.60 -82.00 150.00  160
 10  \w    -79.00  41.00   0.50   11.32    --   10.60 -57.00 -90.00  240
 11  \w    -36.00  79.00   0.50   11.32    --  -10.90  77.00 -90.00  230
 12  \w    -38.00  79.00   0.50   11.32    --  -10.90  82.00  90.00  234
;
_diffrn_measurement_device 'four-circle diffractometer'
_diffrn_measurement_device_type 'XtaLAB Pro II AFC12 (RINC): Kappa single'
_diffrn_measurement_method '\w scans'
_diffrn_orient_matrix_type 'CrysAlisPro convention (1999,Acta A55,543-557)'
_diffrn_orient_matrix_UB_11 -0.0030625000
_diffrn_orient_matrix_UB_12 0.0520429000
_diffrn_orient_matrix_UB_13 0.0187264000
_diffrn_orient_matrix_UB_21 0.0021332000
_diffrn_orient_matrix_UB_22 -0.0327723000
_diffrn_orient_matrix_UB_23 0.0298940000
_diffrn_orient_matrix_UB_31 0.0429848000
_diffrn_orient_matrix_UB_32 0.0053568000
_diffrn_orient_matrix_UB_33 0.0009877000
_diffrn_radiation_monochromator mirror
_diffrn_radiation_probe x-ray
_diffrn_radiation_type 'Mo K\a'
_diffrn_radiation_wavelength 0.71073
_diffrn_reflns_av_R_equivalents 0.4948
_diffrn_reflns_av_unetI/netI 0.1251
_diffrn_reflns_Laue_measured_fraction_full 0.996
_diffrn_reflns_Laue_measured_fraction_max 0.996
_diffrn_reflns_limit_h_max 18
_diffrn_reflns_limit_h_min -19
_diffrn_reflns_limit_k_max 13
_diffrn_reflns_limit_k_min -13
_diffrn_reflns_limit_l_max 23
_diffrn_reflns_limit_l_min -23
_diffrn_reflns_number 56326
_diffrn_reflns_point_group_measured_fraction_full 0.996
_diffrn_reflns_point_group_measured_fraction_max 0.996
_diffrn_reflns_theta_full 24.998
_diffrn_reflns_theta_max 24.998
_diffrn_reflns_theta_min 2.026
_diffrn_source 'micro-focus sealed X-ray tube'
_diffrn_source_type 'Rigaku (Mo) X-ray Source'
_exptl_absorpt_coefficient_mu 0.417
_exptl_absorpt_correction_T_max 1.00000
_exptl_absorpt_correction_T_min 0.11451
_exptl_absorpt_correction_type multi-scan
_exptl_absorpt_process_details
;
CrysAlisPro 1.171.41.123a (Rigaku Oxford Diffraction, 2022)
Empirical absorption correction using spherical harmonics,
implemented in SCALE3 ABSPACK scaling algorithm.
;
_exptl_crystal_colour yellow
_exptl_crystal_colour_primary yellow
_exptl_crystal_density_diffrn 1.474
_exptl_crystal_description block
_exptl_crystal_F_000 1736
_exptl_crystal_size_max 0.3
_exptl_crystal_size_mid 0.3
_exptl_crystal_size_min 0.2
_refine_diff_density_max 2.844
_refine_diff_density_min -0.689
_refine_diff_density_rms 0.163
_refine_ls_extinction_method none
_refine_ls_goodness_of_fit_ref 1.160
_refine_ls_hydrogen_treatment constr
_refine_ls_matrix_type full
_refine_ls_number_parameters 499
_refine_ls_number_reflns 6662
_refine_ls_number_restraints 24
_refine_ls_restrained_S_all 1.158
_refine_ls_R_factor_all 0.1221
_refine_ls_R_factor_gt 0.1004
_refine_ls_shift/su_max 1.322
_refine_ls_shift/su_mean 0.009
_refine_ls_structure_factor_coef Fsqd
_refine_ls_weighting_details 'w=1/[\s^2^(Fo^2^)+(0.2000P)^2^] where P=(Fo^2^+2Fc^2^)/3'
_refine_ls_weighting_scheme calc
_refine_ls_wR_factor_gt 0.2934
_refine_ls_wR_factor_ref 0.3212
_reflns_Friedel_coverage 0.000
_reflns_number_gt 4917
_reflns_number_total 6662
_reflns_threshold_expression 'I > 2\s(I)'
_cod_data_source_file d5ob00198f2.cif
_cod_data_source_block k11301-myc-a(lys0509)_auto
_cod_depositor_comments 'Adding full bibliography for 1574120--1574127.cif.'
_cod_database_code 1574127
_shelx_shelxl_version_number 2018/3
_shelx_space_group_comment
;
The symmetry employed for this shelxl refinement is uniquely defined
by the following loop, which should always be used as a source of
symmetry information in preference to the above space-group names.
They are only intended as comments.
;
_shelx_estimated_absorpt_t_max 0.921
_shelx_estimated_absorpt_t_min 0.885
_olex2_refinement_description
;
1. Fixed Uiso
 At 1.2 times of:
  All C(H) groups
 At 1.5 times of:
  All O(H,H) groups
2. Uiso/Uaniso restraints and constraints
S5 \\sim S2 \\sim S4 \\sim S3 \\sim S6 \\sim S1 \\sim O007 \\sim O7 \\sim O8
\\sim O3 \\sim O2 \\sim O6 \\sim O5 \\sim O4 \\sim O1: within 2A with sigma of
0.001 and sigma for terminal atoms of 3.8 within 2A
3.a Free rotating group:
 O007(H00a,H00b)
3.b Aromatic/amide H refined with riding coordinates:
 C7(H00N), C29(H00P), C34(H00S), C14(H00T), C32(H00X), C27(H00Y), C23(H00Z),
 C3(H010), C30(H012), C22(H013), C31(H015), C12(H016), C38(H017), C9(H018),
 C21(H01A), C39(H01B), C11(H01C), C18(H01D), C2(H01E), C40(H01F), C1(H01G),
 C10(H01H), C19(H01I), C20(H01J)
;
_olex2_submission_special_instructions 'No special instructions were received'
_oxdiff_exptl_absorpt_empirical_details
;
Empirical correction (ABSPACK) includes:
- Absorption correction using spherical harmonics
- Frame scaling
;
_oxdiff_exptl_absorpt_empirical_full_max 6.151
_oxdiff_exptl_absorpt_empirical_full_min 0.339

loop_
_space_group_symop_operation_xyz
'x, y, z'
'-x+1/2, y+1/2, -z+1/2'
'-x, -y, -z'
'x-1/2, -y-1/2, z-1/2'

loop_
_atom_site_label
_atom_site_type_symbol
_atom_site_fract_x
_atom_site_fract_y
_atom_site_fract_z
_atom_site_U_iso_or_equiv
_atom_site_adp_type
_atom_site_occupancy
_atom_site_site_symmetry_order
_atom_site_calc_flag
_atom_site_refinement_flags_posn
_atom_site_refinement_flags_adp
_atom_site_refinement_flags_occupancy
_atom_site_disorder_assembly
_atom_site_disorder_group
S8 S 0.71148(7) 0.35153(12) 0.69439(7) 0.0284(4) Uani 1 1 d . U . . .
S7 S 0.31977(7) 0.21731(12) 0.71220(7) 0.0291(4) Uani 1 1 d . U . . .
S003 S 0.51921(8) 0.05416(13) 0.57190(7) 0.0352(4) Uani 1 1 d . . . . .
S004 S 0.28353(9) 0.24771(14) 0.97830(7) 0.0401(5) Uani 1 1 d . . . . .
S005 S 0.73782(10) 0.71786(16) 0.54675(8) 0.0520(5) Uani 1 1 d . . . . .
S006 S 0.00624(9) 0.24578(17) 0.61879(9) 0.0546(5) Uani 1 1 d . . . . .
O007 O -0.0874(3) 0.5263(4) 0.50247(18) 0.0574(15) Uani 1 1 d G . . . .
H00A H -0.072100 0.571502 0.533900 0.086 Uiso 1 1 d G U . . .
H00B H -0.134514 0.546446 0.488004 0.086 Uiso 1 1 d G U . . .
O008 O 0.75886(19) 0.3016(3) 0.74790(18) 0.0334(9) Uani 1 1 d . U . . .
O009 O 0.8161(2) 0.6005(4) 0.66783(19) 0.0397(10) Uani 1 1 d . . . . .
O00A O 0.3926(2) 0.2106(3) 0.67509(19) 0.0366(10) Uani 1 1 d . U . . .
O00B O 0.2824(2) 0.1112(3) 0.73394(19) 0.0397(10) Uani 1 1 d . U . . .
O00C O 0.7373(2) 0.3321(3) 0.62864(19) 0.0401(10) Uani 1 1 d . U . . .
O00D O 0.5470(2) 0.3107(4) 0.5923(2) 0.0501(11) Uani 1 1 d . . . . .
O00E O 0.3669(3) 0.1562(4) 0.8592(2) 0.0537(12) Uani 1 1 d . . . . .
O00F O 0.1734(2) 0.1455(4) 0.6171(2) 0.0569(13) Uani 1 1 d . . . . .
C00G C 0.7023(3) 0.5012(5) 0.7089(3) 0.0270(12) Uani 1 1 d . . . . .
C00H C 0.3320(3) 0.2471(5) 0.8484(3) 0.0319(13) Uani 1 1 d . . . . .
C00I C 0.2835(3) 0.3050(5) 0.8992(3) 0.0327(13) Uani 1 1 d . . . . .
C00J C 0.5725(3) 0.1235(5) 0.6347(2) 0.0259(12) Uani 1 1 d . . . . .
C00K C 0.5912(3) 0.3727(5) 0.8166(3) 0.0290(12) Uani 1 1 d . . . . .
C00L C 0.6370(3) 0.4785(5) 0.8208(3) 0.0299(12) Uani 1 1 d . . . . .
C00M C 0.7439(3) 0.5774(4) 0.6584(3) 0.0274(12) Uani 1 1 d . . . . .
C00N C 0.3652(3) 0.4164(5) 0.7778(3) 0.0334(13) Uani 1 1 d . . . . .
H00N H 0.377326 0.454095 0.818958 0.040 Uiso 1 1 calc R U . . .
C00O C 0.3369(3) 0.3064(5) 0.7826(3) 0.0306(12) Uani 1 1 d . . . . .
C00P C 0.5586(3) 0.3268(5) 0.8757(3) 0.0385(14) Uani 1 1 d . . . . .
H00P H 0.527451 0.257188 0.873728 0.046 Uiso 1 1 calc R U . . .
C00Q C 0.1708(3) 0.2395(5) 0.6441(3) 0.0357(13) Uani 1 1 d . . . . .
C00R C 0.5735(3) 0.2486(5) 0.6379(3) 0.0299(12) Uani 1 1 d . . . . .
C00S C 0.6711(3) 0.5393(5) 0.7648(3) 0.0318(13) Uani 1 1 d . . . . .
H00S H 0.671160 0.621691 0.769108 0.038 Uiso 1 1 calc R U . . .
C00T C 0.2650(3) 0.4088(5) 0.6454(3) 0.0338(13) Uani 1 1 d . . . . .
H00T H 0.224655 0.442954 0.616733 0.041 Uiso 1 1 calc R U . . .
C00U C 0.6964(3) 0.6194(5) 0.6010(3) 0.0328(13) Uani 1 1 d . . . . .
C00V C 0.3349(3) 0.4826(5) 0.6591(3) 0.0334(13) Uani 1 1 d . . . . .
C00W C 0.2463(3) 0.2990(5) 0.6662(3) 0.0340(13) Uani 1 1 d . . . . .
C00X C 0.6462(3) 0.5315(5) 0.8830(3) 0.0373(13) Uani 1 1 d . . . . .
H00X H 0.674328 0.603604 0.886099 0.045 Uiso 1 1 calc R U . . .
C00Y C 0.5713(3) 0.3098(5) 0.7553(3) 0.0289(12) Uani 1 1 d . . . . .
H00Y H 0.521747 0.267267 0.755579 0.035 Uiso 1 1 calc R U . . .
C00Z C 0.6152(3) 0.0446(5) 0.6741(3) 0.0365(14) Uani 1 1 d . . . . .
H00Z H 0.647982 0.065560 0.711980 0.044 Uiso 1 1 calc R U . . .
C010 C 0.2325(3) 0.3985(5) 0.8910(3) 0.0378(14) Uani 1 1 d . . . . .
H010 H 0.223585 0.440095 0.850637 0.045 Uiso 1 1 calc R U . . .
C011 C 0.6108(3) 0.3023(5) 0.6994(3) 0.0292(12) Uani 1 1 d . . . . .
C012 C 0.5719(4) 0.3823(6) 0.9362(3) 0.0439(15) Uani 1 1 d . . . . .
H012 H 0.550367 0.350305 0.975436 0.053 Uiso 1 1 calc R U . . .
C013 C 0.6043(3) -0.0708(5) 0.6516(3) 0.0406(14) Uani 1 1 d . . . . .
H013 H 0.629906 -0.135984 0.672481 0.049 Uiso 1 1 calc R U . . .
C014 C 0.3797(3) 0.4858(5) 0.7187(3) 0.0328(13) Uani 1 1 d . . . . .
C015 C 0.6166(4) 0.4846(6) 0.9395(3) 0.0450(16) Uani 1 1 d . . . . .
H015 H 0.626502 0.521921 0.981103 0.054 Uiso 1 1 calc R U . . .
C016 C 0.3525(3) 0.5623(5) 0.6084(3) 0.0412(14) Uani 1 1 d . . . . .
H016 H 0.321460 0.559640 0.567740 0.049 Uiso 1 1 calc R U . . .
C017 C 0.6199(3) 0.5854(5) 0.5805(3) 0.0379(14) Uani 1 1 d . . . . .
H017 H 0.586839 0.533582 0.604669 0.045 Uiso 1 1 calc R U . . .
C018 C 0.4405(3) 0.5740(5) 0.7267(3) 0.0417(15) Uani 1 1 d . . . . .
H018 H 0.469536 0.580159 0.768128 0.050 Uiso 1 1 calc R U . . .
C019 C 0.0933(3) 0.3011(5) 0.6546(3) 0.0377(14) Uani 1 1 d . . . . .
C01A C 0.5541(3) -0.0793(5) 0.5977(3) 0.0445(15) Uani 1 1 d . . . . .
H01A H 0.539816 -0.150683 0.576472 0.053 Uiso 1 1 calc R U . . .
C01B C 0.5961(4) 0.6365(6) 0.5193(3) 0.0509(17) Uani 1 1 d . . . . .
H01B H 0.545679 0.620614 0.496749 0.061 Uiso 1 1 calc R U . . .
C01C C 0.4137(4) 0.6444(6) 0.6161(3) 0.0494(17) Uani 1 1 d . . . . .
H01C H 0.425820 0.696526 0.581105 0.059 Uiso 1 1 calc R U . . .
C01D C 0.0802(3) 0.3995(6) 0.6915(3) 0.0447(15) Uani 1 1 d . . . . .
H01D H 0.120969 0.441305 0.716081 0.054 Uiso 1 1 calc R U . . .
C01E C 0.1946(3) 0.4246(6) 0.9528(3) 0.0447(15) Uani 1 1 d . . . . .
H01E H 0.159313 0.489062 0.958603 0.054 Uiso 1 1 calc R U . . .
C01F C 0.6533(4) 0.7118(6) 0.4955(3) 0.0518(18) Uani 1 1 d . . . . .
H01F H 0.646517 0.755042 0.455501 0.062 Uiso 1 1 calc R U . . .
C01G C 0.2141(3) 0.3483(6) 1.0015(3) 0.0468(16) Uani 1 1 d . . . . .
H01G H 0.191485 0.350435 1.044299 0.056 Uiso 1 1 calc R U . . .
C01H C 0.4580(4) 0.6482(6) 0.6781(4) 0.0517(17) Uani 1 1 d . . . . .
H01H H 0.500270 0.703810 0.684893 0.062 Uiso 1 1 calc R U . . .
C01I C -0.0043(4) 0.4292(7) 0.6874(4) 0.061(2) Uani 1 1 d . . . . .
H01I H -0.025764 0.495659 0.708748 0.073 Uiso 1 1 calc R U . . .
C01J C -0.0498(4) 0.3571(8) 0.6517(4) 0.070(2) Uani 1 1 d . . . . .
H01J H -0.106885 0.365534 0.644772 0.084 Uiso 1 1 calc R U . . .

loop_
_atom_site_aniso_label
_atom_site_aniso_U_11
_atom_site_aniso_U_22
_atom_site_aniso_U_33
_atom_site_aniso_U_23
_atom_site_aniso_U_13
_atom_site_aniso_U_12
S8 0.0148(7) 0.0322(8) 0.0381(8) -0.0059(6) -0.0021(5) -0.0011(5)
S7 0.0172(7) 0.0357(8) 0.0344(8) -0.0005(6) 0.0016(5) 0.0017(5)
S003 0.0271(7) 0.0425(9) 0.0353(8) -0.0074(6) -0.0093(6) -0.0042(6)
S004 0.0336(8) 0.0512(10) 0.0353(9) 0.0038(7) -0.0029(6) -0.0044(6)
S005 0.0450(10) 0.0602(12) 0.0516(11) 0.0204(8) 0.0136(8) 0.0070(8)
S006 0.0243(8) 0.0760(13) 0.0629(12) 0.0135(9) -0.0070(8) -0.0126(7)
O007 0.065(3) 0.081(3) 0.024(2) 0.045(2) -0.0385(19) -0.072(2)
O008 0.0223(18) 0.031(2) 0.046(2) -0.0024(18) -0.0060(16) 0.0025(15)
O009 0.023(2) 0.055(3) 0.041(2) 0.002(2) -0.0019(17) -0.0070(17)
O00A 0.0195(18) 0.050(3) 0.040(2) -0.0080(19) 0.0080(16) 0.0064(16)
O00B 0.036(2) 0.036(2) 0.047(2) 0.0034(19) 0.0027(18) -0.0016(17)
O00C 0.026(2) 0.045(3) 0.049(2) -0.0121(19) 0.0138(18) -0.0038(17)
O00D 0.050(3) 0.052(3) 0.047(3) 0.009(2) -0.019(2) -0.004(2)
O00E 0.069(3) 0.048(3) 0.044(3) 0.000(2) -0.002(2) 0.024(2)
O00F 0.039(2) 0.052(3) 0.078(3) -0.018(3) -0.014(2) 0.005(2)
C00G 0.013(2) 0.031(3) 0.036(3) -0.004(2) -0.006(2) 0.0000(19)
C00H 0.025(3) 0.039(3) 0.032(3) -0.002(2) -0.006(2) 0.005(2)
C00I 0.022(3) 0.042(3) 0.033(3) 0.004(3) -0.003(2) -0.003(2)
C00J 0.015(2) 0.037(3) 0.025(3) -0.006(2) -0.005(2) 0.001(2)
C00K 0.015(2) 0.035(3) 0.037(3) -0.003(2) 0.002(2) -0.004(2)
C00L 0.023(3) 0.034(3) 0.033(3) -0.007(2) -0.003(2) 0.003(2)
C00M 0.022(3) 0.028(3) 0.033(3) -0.004(2) -0.002(2) 0.003(2)
C00N 0.021(3) 0.037(3) 0.042(3) -0.005(3) 0.007(2) 0.002(2)
C00O 0.015(2) 0.039(3) 0.037(3) -0.006(3) 0.003(2) 0.007(2)
C00P 0.027(3) 0.047(4) 0.042(3) 0.002(3) 0.007(2) 0.003(2)
C00Q 0.031(3) 0.032(3) 0.044(3) 0.004(3) -0.003(3) 0.002(2)
C00R 0.016(2) 0.037(3) 0.036(3) 0.001(2) -0.003(2) -0.001(2)
C00S 0.026(3) 0.027(3) 0.041(3) -0.001(2) -0.005(2) -0.004(2)
C00T 0.021(3) 0.042(4) 0.039(3) 0.004(3) 0.002(2) 0.002(2)
C00U 0.031(3) 0.041(3) 0.027(3) -0.003(2) 0.003(2) -0.001(2)
C00V 0.022(3) 0.028(3) 0.051(3) 0.002(3) 0.014(2) 0.006(2)
C00W 0.017(3) 0.047(4) 0.038(3) -0.004(3) 0.000(2) 0.004(2)
C00X 0.033(3) 0.046(4) 0.033(3) -0.007(3) 0.001(2) 0.000(3)
C00Y 0.021(2) 0.026(3) 0.040(3) -0.002(2) 0.002(2) -0.003(2)
C00Z 0.025(3) 0.047(4) 0.037(3) -0.001(3) -0.005(2) 0.001(2)
C010 0.022(3) 0.049(4) 0.043(3) -0.001(3) 0.010(2) -0.006(2)
C011 0.016(2) 0.028(3) 0.043(3) 0.003(2) -0.005(2) -0.002(2)
C012 0.045(4) 0.049(4) 0.038(3) -0.006(3) 0.010(3) -0.004(3)
C013 0.037(3) 0.042(4) 0.043(3) -0.005(3) -0.004(3) 0.008(3)
C014 0.019(3) 0.031(3) 0.048(3) -0.001(3) 0.009(2) 0.003(2)
C015 0.047(4) 0.055(4) 0.033(3) -0.012(3) 0.009(3) 0.000(3)
C016 0.026(3) 0.042(4) 0.056(4) 0.005(3) 0.005(3) 0.004(2)
C017 0.026(3) 0.047(4) 0.041(3) -0.005(3) -0.008(2) 0.010(2)
C018 0.024(3) 0.047(4) 0.054(4) -0.004(3) 0.005(3) 0.003(2)
C019 0.017(3) 0.046(4) 0.050(4) 0.011(3) 0.004(2) -0.006(2)
C01A 0.041(3) 0.037(4) 0.057(4) -0.013(3) 0.011(3) -0.002(3)
C01B 0.043(4) 0.063(5) 0.045(4) -0.007(3) -0.014(3) 0.017(3)
C01C 0.051(4) 0.040(4) 0.059(4) 0.011(3) 0.018(3) -0.001(3)
C01D 0.029(3) 0.054(4) 0.052(4) 0.008(3) 0.015(3) 0.005(3)
C01E 0.028(3) 0.052(4) 0.055(4) 0.003(3) 0.007(3) 0.002(3)
C01F 0.060(4) 0.064(5) 0.033(3) 0.012(3) 0.009(3) 0.035(4)
C01G 0.024(3) 0.073(5) 0.044(4) 0.004(3) 0.005(3) -0.008(3)
C01H 0.034(3) 0.043(4) 0.079(5) 0.003(3) 0.013(3) -0.014(3)
C01I 0.027(3) 0.071(5) 0.087(5) 0.002(4) 0.019(4) 0.011(3)
C01J 0.023(3) 0.115(7) 0.072(5) 0.028(5) 0.016(3) 0.007(4)

loop_
_atom_type_symbol
_atom_type_description
_atom_type_scat_dispersion_real
_atom_type_scat_dispersion_imag
_atom_type_scat_source
C C 0.0033 0.0016 'International Tables Vol C Tables 4.2.6.8 and 6.1.1.4'
H H 0.0000 0.0000 'International Tables Vol C Tables 4.2.6.8 and 6.1.1.4'
O O 0.0106 0.0060 'International Tables Vol C Tables 4.2.6.8 and 6.1.1.4'
S S 0.1246 0.1234 'International Tables Vol C Tables 4.2.6.8 and 6.1.1.4'

loop_
_geom_angle_atom_site_label_1
_geom_angle_atom_site_label_2
_geom_angle_atom_site_label_3
_geom_angle
_geom_angle_site_symmetry_1
_geom_angle_site_symmetry_3
_geom_angle_publ_flag
O008 S8 C00G 108.5(2) . . ?
O008 S8 C011 108.6(2) . . ?
O00C S8 O008 117.8(2) . . ?
O00C S8 C00G 109.9(3) . . ?
O00C S8 C011 108.3(2) . . ?
C00G S8 C011 102.7(2) . . ?
O00A S7 O00B 119.0(2) . . ?
O00A S7 C00O 109.6(2) . . ?
O00A S7 C00W 108.9(2) . . ?
O00B S7 C00O 107.8(3) . . ?
O00B S7 C00W 108.5(3) . . ?
C00O S7 C00W 101.6(3) . . ?
C00J S003 C01A 92.0(3) . . ?
C01G S004 C00I 90.8(3) . . ?
C01F S005 C00U 91.4(3) . . ?
C019 S006 C01J 90.8(4) . . ?
H00A O007 H00B 109.4 . . ?
C00M C00G S8 114.3(4) . . ?
C00S C00G S8 120.2(4) . . ?
C00S C00G C00M 124.8(5) . . ?
O00E C00H C00I 122.1(5) . . ?
O00E C00H C00O 120.9(5) . . ?
C00I C00H C00O 117.0(5) . . ?
C00H C00I S004 118.9(4) . . ?
C010 C00I S004 113.1(4) . . ?
C010 C00I C00H 127.9(5) . . ?
C00R C00J S003 120.2(4) . . ?
C00Z C00J S003 110.9(4) . . ?
C00Z C00J C00R 128.7(5) . . ?
C00L C00K C00Y 125.1(5) . . ?
C00P C00K C00L 118.5(5) . . ?
C00P C00K C00Y 116.4(5) . . ?
C00K C00L C00S 125.3(5) . . ?
C00X C00L C00K 117.7(5) . . ?
C00X C00L C00S 116.9(5) . . ?
O009 C00M C00G 118.5(4) . . ?
O009 C00M C00U 122.9(5) . . ?
C00U C00M C00G 118.6(4) . . ?
C00O C00N H00N 115.2 . . ?
C00O C00N C014 129.5(5) . . ?
C014 C00N H00N 115.2 . . ?
C00H C00O S7 115.8(4) . . ?
C00N C00O S7 122.1(4) . . ?
C00N C00O C00H 121.3(5) . . ?
C00K C00P H00P 119.6 . . ?
C012 C00P C00K 120.8(5) . . ?
C012 C00P H00P 119.6 . . ?
O00F C00Q C00W 120.4(5) . . ?
O00F C00Q C019 122.3(5) . . ?
C00W C00Q C019 117.2(5) . . ?
O00D C00R C00J 122.8(5) . . ?
O00D C00R C011 120.2(5) . . ?
C00J C00R C011 117.0(5) . . ?
C00G C00S C00L 132.0(5) . . ?
C00G C00S H00S 114.0 . . ?
C00L C00S H00S 114.0 . . ?
C00V C00T H00T 114.0 . . ?
C00W C00T H00T 114.0 . . ?
C00W C00T C00V 131.9(5) . . ?
C00M C00U S005 120.4(4) . . ?
C017 C00U S005 112.0(4) . . ?
C017 C00U C00M 127.5(5) . . ?
C014 C00V C00T 125.2(5) . . ?
C014 C00V C016 119.6(5) . . ?
C016 C00V C00T 115.1(5) . . ?
C00Q C00W S7 117.9(4) . . ?
C00T C00W S7 119.5(4) . . ?
C00T C00W C00Q 122.1(5) . . ?
C00L C00X H00X 118.5 . . ?
C015 C00X C00L 123.0(6) . . ?
C015 C00X H00X 118.5 . . ?
C00K C00Y H00Y 114.7 . . ?
C011 C00Y C00K 130.5(5) . . ?
C011 C00Y H00Y 114.7 . . ?
C00J C00Z H00Z 123.9 . . ?
C00J C00Z C013 112.1(5) . . ?
C013 C00Z H00Z 123.9 . . ?
C00I C010 H010 125.0 . . ?
C00I C010 C01E 109.9(5) . . ?
C01E C010 H010 125.0 . . ?
C00R C011 S8 116.6(4) . . ?
C00Y C011 S8 121.3(4) . . ?
C00Y C011 C00R 122.0(4) . . ?
C00P C012 H012 120.0 . . ?
C00P C012 C015 120.0(6) . . ?
C015 C012 H012 120.0 . . ?
C00Z C013 H013 123.4 . . ?
C01A C013 C00Z 113.3(6) . . ?
C01A C013 H013 123.4 . . ?
C00V C014 C00N 126.4(5) . . ?
C00V C014 C018 117.7(5) . . ?
C018 C014 C00N 115.5(5) . . ?
C00X C015 C012 119.9(6) . . ?
C00X C015 H015 120.0 . . ?
C012 C015 H015 120.0 . . ?
C00V C016 H016 119.1 . . ?
C01C C016 C00V 121.9(6) . . ?
C01C C016 H016 119.1 . . ?
C00U C017 H017 124.1 . . ?
C00U C017 C01B 111.7(6) . . ?
C01B C017 H017 124.1 . . ?
C014 C018 H018 118.7 . . ?
C01H C018 C014 122.6(6) . . ?
C01H C018 H018 118.7 . . ?
C00Q C019 S006 118.5(5) . . ?
C01D C019 S006 113.0(4) . . ?
C01D C019 C00Q 128.5(5) . . ?
S003 C01A H01A 124.2 . . ?
C013 C01A S003 111.7(5) . . ?
C013 C01A H01A 124.2 . . ?
C017 C01B H01B 123.4 . . ?
C01F C01B C017 113.2(6) . . ?
C01F C01B H01B 123.4 . . ?
C016 C01C H01C 121.0 . . ?
C016 C01C C01H 117.9(6) . . ?
C01H C01C H01C 121.0 . . ?
C019 C01D H01D 125.2 . . ?
C019 C01D C01I 109.5(6) . . ?
C01I C01D H01D 125.2 . . ?
C010 C01E H01E 123.4 . . ?
C01G C01E C010 113.1(6) . . ?
C01G C01E H01E 123.4 . . ?
S005 C01F H01F 124.2 . . ?
C01B C01F S005 111.7(5) . . ?
C01B C01F H01F 124.2 . . ?
S004 C01G H01G 123.5 . . ?
C01E C01G S004 113.0(5) . . ?
C01E C01G H01G 123.5 . . ?
C018 C01H C01C 120.3(6) . . ?
C018 C01H H01H 119.9 . . ?
C01C C01H H01H 119.9 . . ?
C01D C01I H01I 122.7 . . ?
C01J C01I C01D 114.6(7) . . ?
C01J C01I H01I 122.7 . . ?
S006 C01J H01J 123.9 . . ?
C01I C01J S006 112.1(5) . . ?
C01I C01J H01J 123.9 . . ?

loop_
_geom_bond_atom_site_label_1
_geom_bond_atom_site_label_2
_geom_bond_distance
_geom_bond_site_symmetry_2
_geom_bond_publ_flag
S8 O008 1.428(4) . ?
S8 O00C 1.420(4) . ?
S8 C00G 1.751(5) . ?
S8 C011 1.755(5) . ?
S7 O00A 1.434(4) . ?
S7 O00B 1.440(4) . ?
S7 C00O 1.762(5) . ?
S7 C00W 1.768(5) . ?
S003 C00J 1.710(5) . ?
S003 C01A 1.712(7) . ?
S004 C00I 1.721(5) . ?
S004 C01G 1.701(6) . ?
S005 C00U 1.727(6) . ?
S005 C01F 1.704(7) . ?
S006 C019 1.704(6) . ?
S006 C01J 1.721(8) . ?
O007 H00A 0.8501 . ?
O007 H00B 0.8501 . ?
O009 C00M 1.225(6) . ?
O00D C00R 1.231(6) . ?
O00E C00H 1.207(6) . ?
O00F C00Q 1.210(7) . ?
C00G C00M 1.521(7) . ?
C00G C00S 1.326(7) . ?
C00H C00I 1.476(8) . ?
C00H C00O 1.493(8) . ?
C00I C010 1.368(8) . ?
C00J C00R 1.439(7) . ?
C00J C00Z 1.380(7) . ?
C00K C00L 1.432(7) . ?
C00K C00P 1.422(7) . ?
C00K C00Y 1.456(7) . ?
C00L C00S 1.454(7) . ?
C00L C00X 1.395(7) . ?
C00M C00U 1.456(7) . ?
C00N H00N 0.9500 . ?
C00N C00O 1.351(8) . ?
C00N C014 1.457(8) . ?
C00P H00P 0.9500 . ?
C00P C012 1.384(8) . ?
C00Q C00W 1.473(7) . ?
C00Q C019 1.478(8) . ?
C00R C011 1.495(7) . ?
C00S H00S 0.9500 . ?
C00T H00T 0.9500 . ?
C00T C00V 1.448(7) . ?
C00T C00W 1.367(8) . ?
C00U C017 1.368(7) . ?
C00V C014 1.386(8) . ?
C00V C016 1.408(8) . ?
C00X H00X 0.9500 . ?
C00X C015 1.362(8) . ?
C00Y H00Y 0.9500 . ?
C00Y C011 1.320(7) . ?
C00Z H00Z 0.9500 . ?
C00Z C013 1.410(8) . ?
C010 H010 0.9500 . ?
C010 C01E 1.441(8) . ?
C012 H012 0.9500 . ?
C012 C015 1.386(9) . ?
C013 H013 0.9500 . ?
C013 C01A 1.345(8) . ?
C014 C018 1.429(8) . ?
C015 H015 0.9500 . ?
C016 H016 0.9500 . ?
C016 C01C 1.385(8) . ?
C017 H017 0.9500 . ?
C017 C01B 1.408(8) . ?
C018 H018 0.9500 . ?
C018 C01H 1.336(9) . ?
C019 C01D 1.374(9) . ?
C01A H01A 0.9500 . ?
C01B H01B 0.9500 . ?
C01B C01F 1.375(10) . ?
C01C H01C 0.9500 . ?
C01C C01H 1.424(10) . ?
C01D H01D 0.9500 . ?
C01D C01I 1.430(8) . ?
C01E H01E 0.9500 . ?
C01E C01G 1.344(9) . ?
C01F H01F 0.9500 . ?
C01G H01G 0.9500 . ?
C01H H01H 0.9500 . ?
C01I H01I 0.9500 . ?
C01I C01J 1.313(11) . ?
C01J H01J 0.9500 . ?

loop_
_geom_torsion_atom_site_label_1
_geom_torsion_atom_site_label_2
_geom_torsion_atom_site_label_3
_geom_torsion_atom_site_label_4
_geom_torsion
_geom_torsion_site_symmetry_1
_geom_torsion_site_symmetry_2
_geom_torsion_site_symmetry_3
_geom_torsion_site_symmetry_4
_geom_torsion_publ_flag
S8 C00G C00M O009 -86.7(5) . . . . ?
S8 C00G C00M C00U 93.1(5) . . . . ?
S8 C00G C00S C00L -3.0(7) . . . . ?
S003 C00J C00R O00D -10.6(7) . . . . ?
S003 C00J C00R C011 171.2(3) . . . . ?
S003 C00J C00Z C013 0.8(6) . . . . ?
S004 C00I C010 C01E 1.6(6) . . . . ?
S005 C00U C017 C01B 2.1(6) . . . . ?
S006 C019 C01D C01I -1.8(7) . . . . ?
O008 S8 C00G C00M 114.4(4) . . . . ?
O008 S8 C00G C00S -56.7(4) . . . . ?
O008 S8 C011 C00R -127.3(4) . . . . ?
O008 S8 C011 C00Y 51.0(5) . . . . ?
O009 C00M C00U S005 -6.8(7) . . . . ?
O009 C00M C00U C017 169.4(5) . . . . ?
O00A S7 C00O C00H -115.2(4) . . . . ?
O00A S7 C00O C00N 54.8(5) . . . . ?
O00A S7 C00W C00Q 116.8(4) . . . . ?
O00A S7 C00W C00T -55.2(5) . . . . ?
O00B S7 C00O C00H 15.7(4) . . . . ?
O00B S7 C00O C00N -174.3(4) . . . . ?
O00B S7 C00W C00Q -14.2(5) . . . . ?
O00B S7 C00W C00T 173.8(4) . . . . ?
O00C S8 C00G C00M -15.6(4) . . . . ?
O00C S8 C00G C00S 173.3(4) . . . . ?
O00C S8 C011 C00R 1.8(5) . . . . ?
O00C S8 C011 C00Y 180.0(4) . . . . ?
O00D C00R C011 S8 -79.3(6) . . . . ?
O00D C00R C011 C00Y 102.5(6) . . . . ?
O00E C00H C00I S004 5.6(7) . . . . ?
O00E C00H C00I C010 -170.4(6) . . . . ?
O00E C00H C00O S7 47.7(6) . . . . ?
O00E C00H C00O C00N -122.4(6) . . . . ?
O00F C00Q C00W S7 -48.0(7) . . . . ?
O00F C00Q C00W C00T 123.8(6) . . . . ?
O00F C00Q C019 S006 -7.9(8) . . . . ?
O00F C00Q C019 C01D 170.6(6) . . . . ?
C00G S8 C011 C00R 118.0(4) . . . . ?
C00G S8 C011 C00Y -63.8(5) . . . . ?
C00G C00M C00U S005 173.5(4) . . . . ?
C00G C00M C00U C017 -10.4(8) . . . . ?
C00H C00I C010 C01E 177.8(5) . . . . ?
C00I S004 C01G C01E -2.7(5) . . . . ?
C00I C00H C00O S7 -132.7(4) . . . . ?
C00I C00H C00O C00N 57.2(6) . . . . ?
C00I C010 C01E C01G -3.6(7) . . . . ?
C00J S003 C01A C013 -0.2(5) . . . . ?
C00J C00R C011 S8 99.0(5) . . . . ?
C00J C00R C011 C00Y -79.2(7) . . . . ?
C00J C00Z C013 C01A -1.0(7) . . . . ?
C00K C00L C00S C00G -34.5(8) . . . . ?
C00K C00L C00X C015 2.8(8) . . . . ?
C00K C00P C012 C015 0.7(9) . . . . ?
C00K C00Y C011 S8 12.0(8) . . . . ?
C00K C00Y C011 C00R -169.9(5) . . . . ?
C00L C00K C00P C012 -0.8(8) . . . . ?
C00L C00K C00Y C011 29.7(9) . . . . ?
C00L C00X C015 C012 -3.0(9) . . . . ?
C00M C00G C00S C00L -173.1(5) . . . . ?
C00M C00U C017 C01B -174.3(5) . . . . ?
C00N C014 C018 C01H -176.8(5) . . . . ?
C00O S7 C00W C00Q -127.6(5) . . . . ?
C00O S7 C00W C00T 60.4(5) . . . . ?
C00O C00H C00I S004 -174.0(4) . . . . ?
C00O C00H C00I C010 10.1(8) . . . . ?
C00O C00N C014 C00V 34.0(9) . . . . ?
C00O C00N C014 C018 -153.4(5) . . . . ?
C00P C00K C00L C00S -177.2(5) . . . . ?
C00P C00K C00L C00X -0.9(7) . . . . ?
C00P C00K C00Y C011 -153.5(6) . . . . ?
C00P C012 C015 C00X 1.2(9) . . . . ?
C00Q C019 C01D C01I 179.6(6) . . . . ?
C00R C00J C00Z C013 -174.2(5) . . . . ?
C00S C00G C00M O009 84.0(6) . . . . ?
C00S C00G C00M C00U -96.3(6) . . . . ?
C00S C00L C00X C015 179.4(5) . . . . ?
C00T C00V C014 C00N 0.1(9) . . . . ?
C00T C00V C014 C018 -172.3(5) . . . . ?
C00T C00V C016 C01C 175.2(5) . . . . ?
C00U S005 C01F C01B -0.3(5) . . . . ?
C00U C017 C01B C01F -2.4(8) . . . . ?
C00V C00T C00W S7 -7.0(9) . . . . ?
C00V C00T C00W C00Q -178.6(6) . . . . ?
C00V C014 C018 C01H -3.6(8) . . . . ?
C00V C016 C01C C01H -1.4(9) . . . . ?
C00W S7 C00O C00H 129.7(4) . . . . ?
C00W S7 C00O C00N -60.4(5) . . . . ?
C00W C00Q C019 S006 170.3(4) . . . . ?
C00W C00Q C019 C01D -11.1(9) . . . . ?
C00W C00T C00V C014 -33.8(9) . . . . ?
C00W C00T C00V C016 151.4(6) . . . . ?
C00X C00L C00S C00G 149.2(5) . . . . ?
C00Y C00K C00L C00S -0.4(8) . . . . ?
C00Y C00K C00L C00X 176.0(5) . . . . ?
C00Y C00K C00P C012 -177.9(5) . . . . ?
C00Z C00J C00R O00D 164.0(5) . . . . ?
C00Z C00J C00R C011 -14.2(8) . . . . ?
C00Z C013 C01A S003 0.7(7) . . . . ?
C010 C01E C01G S004 4.1(7) . . . . ?
C011 S8 C00G C00M -130.7(4) . . . . ?
C011 S8 C00G C00S 58.2(4) . . . . ?
C014 C00N C00O S7 5.9(8) . . . . ?
C014 C00N C00O C00H 175.4(5) . . . . ?
C014 C00V C016 C01C 0.1(8) . . . . ?
C014 C018 C01H C01C 2.3(10) . . . . ?
C016 C00V C014 C00N 174.7(5) . . . . ?
C016 C00V C014 C018 2.3(7) . . . . ?
C016 C01C C01H C018 0.2(9) . . . . ?
C017 C01B C01F S005 1.6(7) . . . . ?
C019 S006 C01J C01I -0.5(6) . . . . ?
C019 C00Q C00W S7 133.7(5) . . . . ?
C019 C00Q C00W C00T -54.5(8) . . . . ?
C019 C01D C01I C01J 1.4(9) . . . . ?
C01A S003 C00J C00R 175.1(4) . . . . ?
C01A S003 C00J C00Z -0.4(4) . . . . ?
C01D C01I C01J S006 -0.4(9) . . . . ?
C01F S005 C00U C00M 175.7(5) . . . . ?
C01F S005 C00U C017 -1.0(5) . . . . ?
C01G S004 C00I C00H -176.0(4) . . . . ?
C01G S004 C00I C010 0.5(4) . . . . ?
C01J S006 C019 C00Q -179.9(5) . . . . ?
C01J S006 C019 C01D 1.3(5) . . . . ?
